data_7004088
loop_
_publ_author_name
'Bates, Gareth W.'
'Gale, Philip A.'
'Light, Mark E.'
'Ogden, Mark I.'
'Warriner, Colin N.'

_publ_section_title
;
 Structural diversity in the first metal complexes of
 2,5-dicarboxamidopyrroles and 2,5-dicarbothioamidopyrroles
;
_journal_issue 31
_journal_name_full 'Dalton Transactions'
_journal_page_first 4106
_journal_page_last 4112
_journal_paper_doi 10.1039/b802506a
_journal_year 2008
_chemical_formula_sum 'C30 H25 N5 O2'
_chemical_formula_weight 487.55
_chemical_name_systematic
;
?
;
_space_group_IT_number 2
_symmetry_cell_setting triclinic
_symmetry_space_group_name_Hall '-P 1'
_symmetry_space_group_name_H-M 'P -1'
_atom_sites_solution_hydrogens geom
_atom_sites_solution_primary direct
_atom_sites_solution_secondary difmap
_audit_creation_method SHELXL-97
_cell_angle_alpha 87.119(2)
_cell_angle_beta 67.8340(10)
_cell_angle_gamma 77.531(2)
_cell_formula_units_Z 2
_cell_length_a 9.6907(3)
_cell_length_b 10.9090(3)
_cell_length_c 12.3922(3)
_cell_measurement_reflns_used 5246
_cell_measurement_temperature 120(2)
_cell_measurement_theta_max 27.48
_cell_measurement_theta_min 2.91
_cell_volume 1183.91(6)
_computing_cell_refinement 'DENZO (Otwinowski & Minor, 1997) & COLLECT (Hooft, R.W.W., 1998)'
_computing_data_collection 'COLLECT (Hooft, R.W.W., 1998)'
_computing_data_reduction 'DENZO (Otwinowski & Minor, 1997) & COLLECT (Hooft, R.W.W., 1998)'
_computing_molecular_graphics 'CAMERON (Watkin, et al., 1993)'
_computing_publication_material 'WINGX (Farrugia, 1998)'
_computing_structure_refinement 'SHELXL-97 (Sheldrick, 1997)'
_computing_structure_solution 'SHELXS-97 (Sheldrick, 1997)'
_diffrn_ambient_temperature 120(2)
_diffrn_detector_area_resol_mean 9.091
_diffrn_measured_fraction_theta_full 0.996
_diffrn_measured_fraction_theta_max 0.996
_diffrn_measurement_device_type 'Bruker-Nonius CCD camera on \k-goniostat'
_diffrn_measurement_method '\f & \w scans to fill the asymmetric unit'
_diffrn_radiation_monochromator '10cm confocal mirrors'
_diffrn_radiation_source 'Bruker Nonius FR591 Rotating Anode'
_diffrn_radiation_type MoK\a
_diffrn_radiation_wavelength 0.71073
_diffrn_reflns_av_R_equivalents 0.0467
_diffrn_reflns_av_sigmaI/netI 0.0461
_diffrn_reflns_limit_h_max 12
_diffrn_reflns_limit_h_min -12
_diffrn_reflns_limit_k_max 14
_diffrn_reflns_limit_k_min -14
_diffrn_reflns_limit_l_max 15
_diffrn_reflns_limit_l_min -16
_diffrn_reflns_number 22295
_diffrn_reflns_theta_full 27.48
_diffrn_reflns_theta_max 27.48
_diffrn_reflns_theta_min 3.28
_diffrn_standards_number 0
_exptl_absorpt_coefficient_mu 0.088
_exptl_absorpt_correction_T_max 0.9930
_exptl_absorpt_correction_T_min 0.9725
_exptl_absorpt_correction_type multi-scan
_exptl_absorpt_process_details
;
SADABS V2.10 (Sheldrick, G.M., 2003)
;
_exptl_crystal_colour Colourless
_exptl_crystal_density_diffrn 1.368
_exptl_crystal_density_method 'not measured'
_exptl_crystal_description Block
_exptl_crystal_F_000 512
_exptl_crystal_size_max 0.2
_exptl_crystal_size_mid 0.15
_exptl_crystal_size_min 0.08
_refine_diff_density_max 0.233
_refine_diff_density_min -0.227
_refine_diff_density_rms 0.048
_refine_ls_extinction_method none
_refine_ls_goodness_of_fit_ref 1.020
_refine_ls_hydrogen_treatment constr
_refine_ls_matrix_type full
_refine_ls_number_parameters 334
_refine_ls_number_reflns 5409
_refine_ls_number_restraints 0
_refine_ls_restrained_S_all 1.020
_refine_ls_R_factor_all 0.0627
_refine_ls_R_factor_gt 0.0483
_refine_ls_shift/su_max 0.001
_refine_ls_shift/su_mean 0.000
_refine_ls_structure_factor_coef Fsqd
_refine_ls_weighting_details 'calc w=1/[\s^2^(Fo^2^)+(0.0355P)^2^+0.7319P] where P=(Fo^2^+2Fc^2^)/3'
_refine_ls_weighting_scheme calc
_refine_ls_wR_factor_gt 0.1059
_refine_ls_wR_factor_ref 0.1129
_reflns_number_gt 4353
_reflns_number_total 5409
_reflns_threshold_expression >2sigma(I)
_cod_data_source_file b802506a.txt
_cod_data_source_block 2006sot0637
_cod_depositor_comments
;
The following automatic conversions were performed:
'_symmetry_cell_setting' value 'Triclinic' changed to 'triclinic'
according to '/home/saulius/struct/CIF-dictionaries/cif_core.dic'
dictionary named 'cif_core.dic' version 2.4.1 from 2010-06-29.

Automatic conversion script
Id: cif_fix_enum 1527 2010-12-29 10:47:43Z saulius 
;
_cod_original_sg_symbol_H-M P-1
_cod_database_code 7004088

loop_
_symmetry_equiv_pos_as_xyz
'x, y, z'
'-x, -y, -z'

loop_
_atom_site_label
_atom_site_type_symbol
_atom_site_fract_x
_atom_site_fract_y
_atom_site_fract_z
_atom_site_U_iso_or_equiv
_atom_site_adp_type
_atom_site_occupancy
_atom_site_symmetry_multiplicity
_atom_site_calc_flag
_atom_site_refinement_flags
_atom_site_disorder_assembly
_atom_site_disorder_group
C1 C 0.22601(19) -0.27712(16) 0.01333(15) 0.0283(4) Uani 1 1 d . . .
H1 H 0.2650 -0.3275 0.0645 0.034 Uiso 1 1 calc R . .
C2 C 0.15354(19) -0.33037(16) -0.04336(15) 0.0284(4) Uani 1 1 d . . .
H2 H 0.1439 -0.4154 -0.0320 0.034 Uiso 1 1 calc R . .
C3 C 0.09534(18) -0.25658(16) -0.11724(15) 0.0264(4) Uani 1 1 d . . .
H3 H 0.0443 -0.2899 -0.1572 0.032 Uiso 1 1 calc R . .
C4 C 0.11283(17) -0.13390(16) -0.13165(14) 0.0232(3) Uani 1 1 d . . .
H4 H 0.0730 -0.0812 -0.1811 0.028 Uiso 1 1 calc R . .
C5 C 0.18958(17) -0.08844(15) -0.07269(13) 0.0199(3) Uani 1 1 d . . .
C6 C 0.21935(18) 0.04248(15) -0.09226(13) 0.0218(3) Uani 1 1 d . . .
H6A H 0.3009 0.0450 -0.1697 0.026 Uiso 1 1 calc R . .
H6B H 0.1259 0.1019 -0.0913 0.026 Uiso 1 1 calc R . .
C7 C 0.28535(17) 0.19751(15) 0.00393(13) 0.0193(3) Uani 1 1 d . . .
C8 C 0.32655(17) 0.22744(14) 0.10116(13) 0.0181(3) Uani 1 1 d . . .
C9 C 0.31931(16) 0.17049(14) 0.20562(13) 0.0178(3) Uani 1 1 d . . .
C10 C 0.37816(16) 0.24357(14) 0.26304(13) 0.0171(3) Uani 1 1 d . . .
C11 C 0.41640(16) 0.34414(14) 0.19182(13) 0.0173(3) Uani 1 1 d . . .
C12 C 0.47478(16) 0.45646(14) 0.20114(13) 0.0172(3) Uani 1 1 d . . .
C13 C 0.57370(18) 0.57253(14) 0.31039(14) 0.0208(3) Uani 1 1 d . . .
H13A H 0.4999 0.6236 0.3802 0.025 Uiso 1 1 calc R . .
H13B H 0.5888 0.6268 0.2422 0.025 Uiso 1 1 calc R . .
C14 C 0.72394(18) 0.52722(14) 0.32547(13) 0.0200(3) Uani 1 1 d . . .
C15 C 0.85742(18) 0.55820(15) 0.24800(14) 0.0235(3) Uani 1 1 d . . .
H15 H 0.8572 0.6071 0.1824 0.028 Uiso 1 1 calc R . .
C16 C 0.99089(19) 0.51658(16) 0.26797(16) 0.0291(4) Uani 1 1 d . . .
H16 H 1.0838 0.5362 0.2161 0.035 Uiso 1 1 calc R . .
C17 C 0.9869(2) 0.44625(17) 0.36417(17) 0.0341(4) Uani 1 1 d . . .
H17 H 1.0762 0.4173 0.3809 0.041 Uiso 1 1 calc R . .
C18 C 0.8494(2) 0.4193(2) 0.43542(18) 0.0413(5) Uani 1 1 d . . .
H18 H 0.8472 0.3700 0.5013 0.050 Uiso 1 1 calc R . .
C19 C 0.25696(17) 0.05670(14) 0.25017(13) 0.0171(3) Uani 1 1 d . . .
C20 C 0.34727(18) -0.06340(15) 0.22027(14) 0.0214(3) Uani 1 1 d . . .
H20 H 0.4527 -0.0733 0.1737 0.026 Uiso 1 1 calc R . .
C21 C 0.28642(19) -0.16921(15) 0.25707(15) 0.0255(4) Uani 1 1 d . . .
H21 H 0.3496 -0.2507 0.2353 0.031 Uiso 1 1 calc R . .
C22 C 0.1331(2) -0.15535(16) 0.32571(15) 0.0259(4) Uani 1 1 d . . .
H22 H 0.0907 -0.2275 0.3507 0.031 Uiso 1 1 calc R . .
C23 C 0.04124(19) -0.03647(16) 0.35800(14) 0.0255(4) Uani 1 1 d . . .
H23 H -0.0637 -0.0271 0.4058 0.031 Uiso 1 1 calc R . .
C24 C 0.10291(17) 0.06909(15) 0.32035(13) 0.0209(3) Uani 1 1 d . . .
H24 H 0.0396 0.1505 0.3426 0.025 Uiso 1 1 calc R . .
C25 C 0.39715(17) 0.21259(13) 0.37558(13) 0.0170(3) Uani 1 1 d . . .
C26 C 0.27202(17) 0.20468(14) 0.47776(13) 0.0195(3) Uani 1 1 d . . .
H26 H 0.1725 0.2209 0.4761 0.023 Uiso 1 1 calc R . .
C27 C 0.29217(19) 0.17334(15) 0.58135(14) 0.0234(3) Uani 1 1 d . . .
H27 H 0.2063 0.1686 0.6502 0.028 Uiso 1 1 calc R . .
C28 C 0.43659(19) 0.14886(15) 0.58533(14) 0.0235(3) Uani 1 1 d . . .
H28 H 0.4499 0.1270 0.6565 0.028 Uiso 1 1 calc R . .
C29 C 0.56109(19) 0.15651(14) 0.48498(14) 0.0227(3) Uani 1 1 d . . .
H29 H 0.6603 0.1406 0.4873 0.027 Uiso 1 1 calc R . .
C30 C 0.54164(17) 0.18730(14) 0.38105(13) 0.0193(3) Uani 1 1 d . . .
H30 H 0.6282 0.1912 0.3124 0.023 Uiso 1 1 calc R . .
N1 N 0.24422(15) -0.15778(13) -0.00018(12) 0.0248(3) Uani 1 1 d . . .
N2 N 0.26486(15) 0.08033(12) -0.00261(11) 0.0206(3) Uani 1 1 d . . .
H92 H 0.2794 0.0256 0.0487 0.025 Uiso 1 1 calc R . .
N3 N 0.38356(14) 0.33281(12) 0.09572(11) 0.0177(3) Uani 1 1 d . . .
H93 H 0.3971 0.3856 0.0384 0.021 Uiso 1 1 calc R . .
N4 N 0.51141(15) 0.46763(12) 0.29349(11) 0.0202(3) Uani 1 1 d . . .
H94 H 0.4975 0.4095 0.3461 0.024 Uiso 1 1 calc R . .
N5 N 0.71877(17) 0.45767(15) 0.41816(13) 0.0329(4) Uani 1 1 d . . .
O1 O 0.27199(14) 0.27640(11) -0.06798(10) 0.0288(3) Uani 1 1 d . . .
O2 O 0.48604(13) 0.53534(10) 0.12491(10) 0.0241(3) Uani 1 1 d . . .

loop_
_atom_site_aniso_label
_atom_site_aniso_U_11
_atom_site_aniso_U_22
_atom_site_aniso_U_33
_atom_site_aniso_U_23
_atom_site_aniso_U_13
_atom_site_aniso_U_12
C1 0.0285(9) 0.0275(9) 0.0291(9) 0.0031(7) -0.0109(7) -0.0069(7)
C2 0.0267(9) 0.0242(8) 0.0322(9) -0.0028(7) -0.0065(7) -0.0083(7)
C3 0.0209(8) 0.0313(9) 0.0270(9) -0.0083(7) -0.0063(7) -0.0082(7)
C4 0.0197(8) 0.0316(9) 0.0189(8) -0.0017(7) -0.0065(6) -0.0073(7)
C5 0.0155(7) 0.0269(8) 0.0156(7) -0.0022(6) -0.0028(6) -0.0058(6)
C6 0.0242(8) 0.0296(8) 0.0164(7) 0.0031(6) -0.0093(6) -0.0130(7)
C7 0.0171(7) 0.0264(8) 0.0172(7) 0.0057(6) -0.0071(6) -0.0101(6)
C8 0.0181(7) 0.0205(7) 0.0176(7) 0.0039(6) -0.0070(6) -0.0083(6)
C9 0.0161(7) 0.0213(7) 0.0170(7) 0.0029(6) -0.0060(6) -0.0067(6)
C10 0.0150(7) 0.0201(7) 0.0163(7) 0.0021(6) -0.0046(6) -0.0066(6)
C11 0.0158(7) 0.0205(7) 0.0162(7) 0.0017(6) -0.0064(6) -0.0045(6)
C12 0.0154(7) 0.0187(7) 0.0166(7) 0.0012(6) -0.0048(6) -0.0041(6)
C13 0.0245(8) 0.0177(7) 0.0240(8) 0.0014(6) -0.0119(7) -0.0073(6)
C14 0.0252(8) 0.0171(7) 0.0208(8) 0.0011(6) -0.0114(6) -0.0058(6)
C15 0.0271(8) 0.0217(8) 0.0233(8) 0.0035(6) -0.0108(7) -0.0062(7)
C16 0.0234(8) 0.0283(9) 0.0345(10) 0.0001(7) -0.0099(7) -0.0052(7)
C17 0.0301(9) 0.0339(10) 0.0433(11) 0.0035(8) -0.0229(9) -0.0007(8)
C18 0.0412(11) 0.0493(12) 0.0400(11) 0.0221(10) -0.0252(9) -0.0095(9)
C19 0.0193(7) 0.0211(7) 0.0147(7) 0.0033(6) -0.0091(6) -0.0076(6)
C20 0.0195(7) 0.0241(8) 0.0230(8) 0.0025(6) -0.0106(6) -0.0052(6)
C21 0.0314(9) 0.0192(8) 0.0313(9) 0.0040(7) -0.0185(7) -0.0044(7)
C22 0.0337(9) 0.0252(8) 0.0275(9) 0.0098(7) -0.0169(7) -0.0165(7)
C23 0.0228(8) 0.0316(9) 0.0241(8) 0.0048(7) -0.0067(7) -0.0144(7)
C24 0.0202(7) 0.0219(8) 0.0211(8) -0.0005(6) -0.0071(6) -0.0066(6)
C25 0.0213(7) 0.0146(7) 0.0169(7) 0.0015(6) -0.0082(6) -0.0058(6)
C26 0.0188(7) 0.0212(8) 0.0205(8) 0.0021(6) -0.0077(6) -0.0083(6)
C27 0.0288(8) 0.0247(8) 0.0182(8) 0.0039(6) -0.0068(7) -0.0135(7)
C28 0.0358(9) 0.0205(8) 0.0214(8) 0.0059(6) -0.0158(7) -0.0123(7)
C29 0.0258(8) 0.0183(8) 0.0289(9) 0.0011(6) -0.0164(7) -0.0038(6)
C30 0.0191(7) 0.0193(7) 0.0190(7) 0.0007(6) -0.0061(6) -0.0049(6)
N1 0.0234(7) 0.0291(7) 0.0245(7) 0.0022(6) -0.0102(6) -0.0090(6)
N2 0.0255(7) 0.0253(7) 0.0169(6) 0.0055(5) -0.0116(5) -0.0115(6)
N3 0.0202(6) 0.0200(6) 0.0168(6) 0.0059(5) -0.0088(5) -0.0098(5)
N4 0.0272(7) 0.0202(6) 0.0185(6) 0.0062(5) -0.0116(6) -0.0118(5)
N5 0.0313(8) 0.0388(9) 0.0327(8) 0.0167(7) -0.0162(7) -0.0117(7)
O1 0.0383(7) 0.0334(7) 0.0278(6) 0.0146(5) -0.0216(6) -0.0206(5)
O2 0.0351(6) 0.0211(6) 0.0219(6) 0.0072(5) -0.0150(5) -0.0119(5)

loop_
_atom_type_symbol
_atom_type_description
_atom_type_scat_dispersion_real
_atom_type_scat_dispersion_imag
_atom_type_scat_source
C C 0.0033 0.0016 'International Tables Vol C Tables 4.2.6.8 and 6.1.1.4'
H H 0.0000 0.0000 'International Tables Vol C Tables 4.2.6.8 and 6.1.1.4'
N N 0.0061 0.0033 'International Tables Vol C Tables 4.2.6.8 and 6.1.1.4'
O O 0.0106 0.0060 'International Tables Vol C Tables 4.2.6.8 and 6.1.1.4'

loop_
_geom_angle_atom_site_label_1
_geom_angle_atom_site_label_2
_geom_angle_atom_site_label_3
_geom_angle
_geom_angle_site_symmetry_1
_geom_angle_site_symmetry_3
_geom_angle_publ_flag
N1 C1 C2 123.45(16) . . ?
C1 C2 C3 118.34(16) . . ?
C4 C3 C2 118.82(15) . . ?
C3 C4 C5 119.08(15) . . ?
N1 C5 C4 122.71(15) . . ?
N1 C5 C6 116.80(13) . . ?
C4 C5 C6 120.45(14) . . ?
N2 C6 C5 110.52(13) . . ?
O1 C7 N2 122.06(14) . . ?
O1 C7 C8 121.01(14) . . ?
N2 C7 C8 116.94(13) . . ?
N3 C8 C9 107.86(13) . . ?
N3 C8 C7 118.49(13) . . ?
C9 C8 C7 133.65(14) . . ?
C8 C9 C10 107.22(13) . . ?
C8 C9 C19 126.12(13) . . ?
C10 C9 C19 126.63(13) . . ?
C11 C10 C9 106.66(13) . . ?
C11 C10 C25 128.43(13) . . ?
C9 C10 C25 124.89(13) . . ?
N3 C11 C10 108.13(13) . . ?
N3 C11 C12 116.82(13) . . ?
C10 C11 C12 134.98(14) . . ?
O2 C12 N4 123.18(14) . . ?
O2 C12 C11 119.11(13) . . ?
N4 C12 C11 117.70(13) . . ?
N4 C13 C14 111.54(12) . . ?
N5 C14 C15 122.81(15) . . ?
N5 C14 C13 115.71(14) . . ?
C15 C14 C13 121.47(14) . . ?
C16 C15 C14 118.86(15) . . ?
C17 C16 C15 119.00(16) . . ?
C16 C17 C18 117.94(16) . . ?
N5 C18 C17 124.44(17) . . ?
C20 C19 C24 118.40(14) . . ?
C20 C19 C9 121.60(13) . . ?
C24 C19 C9 119.96(13) . . ?
C21 C20 C19 121.27(15) . . ?
C22 C21 C20 119.63(15) . . ?
C21 C22 C23 120.12(15) . . ?
C22 C23 C24 119.91(15) . . ?
C23 C24 C19 120.67(15) . . ?
C30 C25 C26 118.22(14) . . ?
C30 C25 C10 120.52(13) . . ?
C26 C25 C10 121.24(13) . . ?
C27 C26 C25 120.47(14) . . ?
C26 C27 C28 120.57(15) . . ?
C29 C28 C27 119.49(15) . . ?
C28 C29 C30 120.17(15) . . ?
C29 C30 C25 121.08(14) . . ?
C5 N1 C1 117.58(14) . . ?
C7 N2 C6 121.39(13) . . ?
C11 N3 C8 110.10(12) . . ?
C12 N4 C13 122.58(13) . . ?
C14 N5 C18 116.95(15) . . ?

loop_
_geom_bond_atom_site_label_1
_geom_bond_atom_site_label_2
_geom_bond_distance
_geom_bond_site_symmetry_2
_geom_bond_publ_flag
C1 N1 1.345(2) . ?
C1 C2 1.383(2) . ?
C2 C3 1.387(3) . ?
C3 C4 1.379(2) . ?
C4 C5 1.392(2) . ?
C5 N1 1.333(2) . ?
C5 C6 1.507(2) . ?
C6 N2 1.4470(19) . ?
C7 O1 1.2302(18) . ?
C7 N2 1.346(2) . ?
C7 C8 1.475(2) . ?
C8 N3 1.3672(18) . ?
C8 C9 1.391(2) . ?
C9 C10 1.424(2) . ?
C9 C19 1.488(2) . ?
C10 C11 1.397(2) . ?
C10 C25 1.488(2) . ?
C11 N3 1.3611(19) . ?
C11 C12 1.483(2) . ?
C12 O2 1.2352(18) . ?
C12 N4 1.3379(19) . ?
C13 N4 1.4614(18) . ?
C13 C14 1.511(2) . ?
C14 N5 1.335(2) . ?
C14 C15 1.389(2) . ?
C15 C16 1.385(2) . ?
C16 C17 1.377(3) . ?
C17 C18 1.378(3) . ?
C18 N5 1.338(2) . ?
C19 C20 1.389(2) . ?
C19 C24 1.396(2) . ?
C20 C21 1.388(2) . ?
C21 C22 1.385(2) . ?
C22 C23 1.385(2) . ?
C23 C24 1.391(2) . ?
C25 C30 1.394(2) . ?
C25 C26 1.399(2) . ?
C26 C27 1.385(2) . ?
C27 C28 1.386(2) . ?
C28 C29 1.382(2) . ?
C29 C30 1.385(2) . ?

loop_
_geom_hbond_atom_site_label_D
_geom_hbond_atom_site_label_H
_geom_hbond_atom_site_label_A
_geom_hbond_distance_DH
_geom_hbond_distance_HA
_geom_hbond_distance_DA
_geom_hbond_angle_DHA
_geom_hbond_site_symmetry_A
N3 H93 O2 0.88 2.15 2.9872(16) 157.8 2_665

loop_
_cod_related_entry_id
_cod_related_entry_database
_cod_related_entry_code
1 ChemSpider 30652665
